data_2202258
loop_
_publ_author_name
'Jian-Xin Pan'
'Guo-Yu Yang'
'Yan-Qiong Sun'

_publ_section_title
;
 Piperazinium hexaaquacobalt(II) disulfate
;
_journal_issue 5
_journal_name_full 'Acta Crystallographica Section E'
_journal_page_first m286
_journal_page_last m288
_journal_paper_doi 10.1107/S1600536803008407
_journal_volume 59
_journal_year 2003
_chemical_formula_iupac '(C4 H12 N2) [Co (H2 O)6] (S O4)2'
_chemical_formula_moiety 'C4 H12 N2 2+, Co H12 O6 2+, 2S O4 2-'
_chemical_formula_sum 'C4 H24 Co N2 O14 S2'
_chemical_formula_weight 447.30
_chemical_name_systematic
;
Piperazinium hexaaquacobalt disulfate
;
_space_group_IT_number 14
_symmetry_cell_setting monoclinic
_symmetry_space_group_name_Hall '-P 2yn'
_symmetry_space_group_name_H-M 'P 1 21/n 1'
_atom_sites_solution_hydrogens geom
_atom_sites_solution_primary direct
_atom_sites_solution_secondary difmap
_cell_angle_alpha 90.00
_cell_angle_beta 114.118(2)
_cell_angle_gamma 90.00
_cell_formula_units_Z 4
_cell_length_a 12.8796(6)
_cell_length_b 10.6984(6)
_cell_length_c 13.3098(7)
_cell_measurement_reflns_used 68
_cell_measurement_temperature 293(2)
_cell_measurement_theta_max 25.1
_cell_measurement_theta_min 1.8
_cell_volume 1673.88(15)
_computing_cell_refinement SMART
_computing_data_collection 'SMART (Siemens, 1996)'
_computing_data_reduction 'SAINT (Siemens, 1994)'
_computing_molecular_graphics 'SHELXTL (Bruker, 1997)'
_computing_publication_material SHELXTL
_computing_structure_refinement 'SHELXL97 (Sheldrick, 1997)'
_computing_structure_solution 'SHELXS97 (Sheldrick, 1990)'
_diffrn_ambient_temperature 293(2)
_diffrn_measured_fraction_theta_full 0.979
_diffrn_measured_fraction_theta_max 0.979
_diffrn_measurement_device_type 'Siemens SMART CCD'
_diffrn_measurement_method '\f and \w'
_diffrn_radiation_monochromator graphite
_diffrn_radiation_source 'fine-focus sealed tube'
_diffrn_radiation_type MoK\a
_diffrn_radiation_wavelength 0.71073
_diffrn_reflns_av_R_equivalents 0.026
_diffrn_reflns_av_sigmaI/netI 0.044
_diffrn_reflns_limit_h_max 15
_diffrn_reflns_limit_h_min -6
_diffrn_reflns_limit_k_max 12
_diffrn_reflns_limit_k_min -8
_diffrn_reflns_limit_l_max 12
_diffrn_reflns_limit_l_min -15
_diffrn_reflns_number 5044
_diffrn_reflns_theta_full 25.1
_diffrn_reflns_theta_max 25.1
_diffrn_reflns_theta_min 1.8
_diffrn_standards_decay_% 0
_diffrn_standards_interval_count 0
_diffrn_standards_number 0
_exptl_absorpt_coefficient_mu 1.34
_exptl_absorpt_correction_T_max 0.724
_exptl_absorpt_correction_T_min 0.639
_exptl_absorpt_correction_type empirical
_exptl_absorpt_process_details '(SADABS; Sheldrick, 1996)'
_exptl_crystal_colour red
_exptl_crystal_density_diffrn 1.775
_exptl_crystal_density_method 'not measured'
_exptl_crystal_description polyhedron
_exptl_crystal_F_000 932
_exptl_crystal_size_max 0.34
_exptl_crystal_size_mid 0.26
_exptl_crystal_size_min 0.24
_refine_diff_density_max 0.40
_refine_diff_density_min -0.51
_refine_ls_extinction_method none
_refine_ls_goodness_of_fit_ref 1.07
_refine_ls_hydrogen_treatment mixed
_refine_ls_matrix_type full
_refine_ls_number_parameters 256
_refine_ls_number_reflns 2914
_refine_ls_number_restraints 0
_refine_ls_restrained_S_all 1.07
_refine_ls_R_factor_all 0.071
_refine_ls_R_factor_gt 0.043
_refine_ls_shift/su_max 0.001
_refine_ls_shift/su_mean 0.000
_refine_ls_structure_factor_coef Fsqd
_refine_ls_weighting_details 'calc w = 1/[\s^2^(Fo^2^)+(0.0415P)^2^+3.1275P] where P = (Fo^2^+2Fc^2^)/3'
_refine_ls_weighting_scheme calc
_refine_ls_wR_factor_gt 0.094
_refine_ls_wR_factor_ref 0.112
_reflns_number_gt 2163
_reflns_number_total 2914
_reflns_threshold_expression I>2\s(I)
_cod_data_source_file ya6156.cif
_cod_data_source_block I
_cod_original_sg_symbol_H-M 'P 21/n'
_cod_database_code 2202258
_cod_database_fobs_code 2202258

loop_
_symmetry_equiv_pos_as_xyz
'x, y, z'
'-x+1/2, y+1/2, -z+1/2'
'-x, -y, -z'
'x-1/2, -y-1/2, z-1/2'

loop_
_atom_site_label
_atom_site_fract_x
_atom_site_fract_y
_atom_site_fract_z
_atom_site_U_iso_or_equiv
_atom_site_adp_type
_atom_site_calc_flag
_atom_site_refinement_flags
_atom_site_occupancy
_atom_site_disorder_assembly
_atom_site_disorder_group
_atom_site_type_symbol
Co 0.49650(10) 0.50710(10) 0.24400(10) 0.0287(2) Uani d . 1 . . Co
S1 0.79250(10) 0.37100(10) 0.13030(10) 0.0280(3) Uani d . 1 . . S
S2 0.24830(10) 0.64850(10) 0.39660(10) 0.0292(3) Uani d . 1 . . S
O1 0.7219(3) 0.4818(3) 0.0949(3) 0.0529(9) Uani d . 1 . . O
O2 0.9131(3) 0.4082(3) 0.1798(2) 0.0489(9) Uani d . 1 . . O
O3 0.7760(3) 0.2901(3) 0.0360(2) 0.0412(8) Uani d . 1 . . O
O4 0.7679(3) 0.3038(3) 0.2139(3) 0.0465(8) Uani d . 1 . . O
O5 0.2532(3) 0.5142(3) 0.3851(3) 0.0580(9) Uani d . 1 . . O
O6 0.2503(3) 0.7144(3) 0.3005(2) 0.0402(8) Uani d . 1 . . O
O7 0.3459(3) 0.6916(4) 0.4933(3) 0.0694(9) Uani d . 1 . . O
O8 0.1440(3) 0.6790(3) 0.4103(3) 0.0482(9) Uani d . 1 . . O
N1 0.4701(3) 0.8778(3) 0.4530(3) 0.0353(9) Uani d . 1 . . N
H1A 0.5119 0.8715 0.4131 0.042 Uiso calc R 1 . . H
H1B 0.4308 0.8062 0.4448 0.042 Uiso calc R 1 . . H
N2 0.5033(3) 0.9896(4) 0.1071(3) 0.0380(9) Uani d . 1 . . N
H2A 0.5317 0.9546 0.1745 0.046 Uiso calc R 1 . . H
H2B 0.4508 1.0464 0.1049 0.046 Uiso calc R 1 . . H
C1 0.5959(4) 1.0536(5) 0.0891(4) 0.0454(12) Uani d . 1 . . C
H1C 0.6563 0.9945 0.0984 0.055 Uiso calc R 1 . . H
H1D 0.6272 1.1196 0.1430 0.055 Uiso calc R 1 . . H
C2 0.4482(4) 0.8922(4) 0.0242(4) 0.0440(12) Uani d . 1 . . C
H2C 0.3859 0.8555 0.0370 0.053 Uiso calc R 1 . . H
H2D 0.5027 0.8267 0.0308 0.053 Uiso calc R 1 . . H
C3 0.5472(4) 0.8944(4) 0.5709(3) 0.0394(11) Uani d . 1 . . C
H3A 0.6012 0.8260 0.5945 0.047 Uiso calc R 1 . . H
H3B 0.5030 0.8926 0.6150 0.047 Uiso calc R 1 . . H
C4 0.3894(4) 0.9833(4) 0.4108(4) 0.0385(11) Uani d . 1 . . C
H4A 0.3387 0.9849 0.4483 0.046 Uiso calc R 1 . . H
H4B 0.3436 0.9718 0.3328 0.046 Uiso calc R 1 . . H
O1W 0.4295(3) 0.4177(4) 0.0941(3) 0.0471(10) Uani d . 1 . . O
O2W 0.6073(3) 0.3549(4) 0.2940(3) 0.0515(10) Uani d . 1 . . O
O3W 0.5676(3) 0.5918(4) 0.4021(3) 0.0424(9) Uani d . 1 . . O
O4W 0.5988(3) 0.6047(4) 0.1871(3) 0.0463(9) Uani d . 1 . . O
O5W 0.3791(3) 0.6551(3) 0.1879(3) 0.0420(8) Uani d . 1 . . O
O6W 0.3955(3) 0.4077(4) 0.3049(3) 0.0384(8) Uani d . 1 . . O
H11 0.378(5) 0.452(6) 0.040(5) 0.08(2) Uiso d . 1 . . H
H12 0.401(4) 0.358(5) 0.085(4) 0.040(17) Uiso d . 1 . . H
H21 0.662(5) 0.350(6) 0.279(5) 0.08(2) Uiso d . 1 . . H
H22 0.628(4) 0.333(5) 0.359(5) 0.053(16) Uiso d . 1 . . H
H31 0.623(8) 0.648(10) 0.424(8) 0.19(5) Uiso d . 1 . . H
H32 0.595(5) 0.548(6) 0.444(5) 0.06(2) Uiso d . 1 . . H
H41 0.637(5) 0.661(6) 0.213(5) 0.06(2) Uiso d . 1 . . H
H42 0.633(4) 0.566(5) 0.163(4) 0.049(18) Uiso d . 1 . . H
H51 0.338(5) 0.664(6) 0.125(5) 0.08(2) Uiso d . 1 . . H
H52 0.345(4) 0.666(5) 0.223(4) 0.047(18) Uiso d . 1 . . H
H61 0.363(5) 0.359(6) 0.274(5) 0.05(2) Uiso d . 1 . . H
H62 0.352(4) 0.444(5) 0.326(4) 0.047(17) Uiso d . 1 . . H

loop_
_atom_site_aniso_label
_atom_site_aniso_U_11
_atom_site_aniso_U_22
_atom_site_aniso_U_33
_atom_site_aniso_U_12
_atom_site_aniso_U_13
_atom_site_aniso_U_23
Co 0.0282(3) 0.0302(3) 0.0269(3) 0.0004(2) 0.0106(2) 0.0004(2)
S1 0.0298(5) 0.0297(6) 0.0250(5) 0.0032(4) 0.0116(4) 0.0019(4)
S2 0.0306(5) 0.0280(6) 0.0305(5) -0.0001(5) 0.0140(4) 0.0029(4)
O1 0.075(2) 0.046(2) 0.0423(19) 0.0315(9) 0.0293(9) 0.0158(9)
O2 0.0368(9) 0.078(3) 0.0336(9) -0.0151(9) 0.0161(9) -0.0164(9)
O3 0.0444(9) 0.0426(9) 0.0331(9) 0.0003(9) 0.0122(9) -0.0101(9)
O4 0.055(2) 0.047(2) 0.054(2) 0.0148(16) 0.0383(17) 0.0203(17)
O5 0.082(3) 0.0298(19) 0.091(3) 0.0125(18) 0.065(2) 0.0119(18)
O6 0.0505(19) 0.0409(19) 0.0321(16) 0.0090(15) 0.0200(15) 0.0117(14)
O7 0.054(2) 0.113(4) 0.0288(18) -0.040(2) 0.0040(16) 0.009(2)
O8 0.047(2) 0.0312(18) 0.082(2) -0.0010(15) 0.0419(19) 0.0015(17)
N1 0.0337(19) 0.035(2) 0.040(2) -0.0070(17) 0.0177(17) -0.0056(17)
N2 0.039(2) 0.049(2) 0.0288(18) 0.0177(19) 0.0160(16) 0.0115(18)
C1 0.035(3) 0.056(3) 0.038(3) -0.008(2) 0.007(2) -0.007(2)
C2 0.043(3) 0.034(3) 0.058(3) -0.005(2) 0.024(2) 0.006(2)
C3 0.041(3) 0.042(3) 0.033(2) 0.004(2) 0.013(2) 0.009(2)
C4 0.027(2) 0.049(3) 0.032(2) 0.001(2) 0.0047(18) -0.001(2)
O1W 0.063(3) 0.033(2) 0.0332(19) -0.009(2) 0.0072(18) -0.0008(17)
O2W 0.049(2) 0.075(3) 0.037(2) 0.0259(19) 0.0239(18) 0.0188(19)
O3W 0.052(2) 0.040(2) 0.0298(18) -0.0039(19) 0.0110(17) 0.0010(17)
O4W 0.053(2) 0.044(2) 0.056(2) -0.016(2) 0.037(2) -0.0201(19)
O5W 0.042(2) 0.047(2) 0.038(2) 0.0124(16) 0.0168(19) 0.0093(17)
O6W 0.038(2) 0.035(2) 0.047(2) -0.0077(18) 0.0219(18) -0.0076(17)

loop_
_atom_type_symbol
_atom_type_description
_atom_type_scat_dispersion_real
_atom_type_scat_dispersion_imag
_atom_type_scat_source
C C 0.0033 0.0016
; International Tables for Crystallography (1992).
Vol. C, Tables 4.2.6.8 and 6.1.1.4
;
H H 0.0000 0.0000
; International Tables for Crystallography (1992).
Vol. C, Tables 4.2.6.8 and 6.1.1.4
;
N N 0.0061 0.0033
; International Tables for Crystallography (1992).
Vol. C, Tables 4.2.6.8 and 6.1.1.4
;
O O 0.0106 0.0060
; International Tables for Crystallography (1992).
Vol. C, Tables 4.2.6.8 and 6.1.1.4
;
S S 0.1246 0.1234
; International Tables for Crystallography (1992).
Vol. C, Tables 4.2.6.8 and 6.1.1.4
;
Co Co 0.3494 0.9721
; International Tables for Crystallography (1992).
Vol. C, Tables 4.2.6.8 and 6.1.1.4
;

loop_
_geom_angle_atom_site_label_1
_geom_angle_atom_site_label_2
_geom_angle_atom_site_label_3
_geom_angle_site_symmetry_1
_geom_angle_site_symmetry_3
_geom_angle
_geom_angle_publ_flag
O1W Co O2W . . 84.7(2) yes
O1W Co O3W . . 177.5(2) yes
O1W Co O5W . . 92.9(2) yes
O1W Co O6W . . 93.4(2) yes
O2W Co O3W . . 93.2(2) yes
O2W Co O5W . . 177.3(2) yes
O4W Co O1W . . 87.6(2) yes
O4W Co O2W . . 93.2(2) yes
O4W Co O3W . . 93.8(2) yes
O4W Co O5W . . 87.9(2) yes
O4W Co O6W . . 178.8(2) yes
O5W Co O3W . . 89.3(2) yes
O6W Co O2W . . 86.1(2) yes
O6W Co O3W . . 85.2(2) yes
O6W Co O5W . . 92.8(2) yes
O1 S1 O2 . . 109.3(2) yes
O1 S1 O3 . . 110.6(2) yes
O1 S1 O4 . . 110.3(2) yes
O3 S1 O2 . . 107.4(2) yes
O4 S1 O2 . . 108.0(2) yes
O4 S1 O3 . . 111.1(2) yes
O5 S2 O6 . . 111.4(2) yes
O5 S2 O7 . . 110.4(3) yes
O5 S2 O8 . . 108.5(2) yes
O7 S2 O6 . . 107.4(2) yes
O7 S2 O8 . . 109.0(2) yes
O8 S2 O6 . . 110.1(2) yes
C4 N1 C3 . . 111.8(3) yes
C3 N1 H1A . . 109.2 no
C3 N1 H1B . . 109.2 no
C4 N1 H1A . . 109.2 no
C4 N1 H1B . . 109.2 no
H1A N1 H1B . . 107.9 no
C2 N2 C1 . . 112.3(4) yes
C1 N2 H2A . . 109.1 no
C1 N2 H2B . . 109.1 no
C2 N2 H2A . . 109.1 no
C2 N2 H2B . . 109.1 no
H2A N2 H2B . . 107.9 no
N2 C1 C2 . 3_675 110.1(4) yes
N2 C1 H1C . . 109.6 no
N2 C1 H1D . . 109.6 no
C2 C1 H1C 3_675 . 109.6 no
C2 C1 H1D 3_675 . 109.6 no
H1C C1 H1D . . 108.2 no
N2 C2 C1 . 3_675 110.5(4) yes
N2 C2 H2C . . 109.6 no
N2 C2 H2D . . 109.6 no
C1 C2 H2C 3_675 . 109.6 no
C1 C2 H2D 3_675 . 109.6 no
H2C C2 H2D . . 108.1 no
N1 C3 C4 . 3_676 111.0(4) yes
N1 C3 H3A . . 109.4 no
N1 C3 H3B . . 109.4 no
C4 C3 H3A 3_676 . 109.4 no
C4 C3 H3B 3_676 . 109.4 no
H3A C3 H3B . . 108.0 no
N1 C4 C3 . 3_676 110.4(3) yes
N1 C4 H4A . . 109.6 no
N1 C4 H4B . . 109.6 no
C3 C4 H4A 3_676 . 109.6 no
C3 C4 H4B 3_676 . 109.6 no
H4A C4 H4B . . 108.1 no
Co O1W H11 . . 120(5) no
Co O1W H12 . . 124(4) no
H11 O1W H12 . . 94(6) no
Co O2W H21 . . 122(5) no
Co O2W H22 . . 116(4) no
H21 O2W H22 . . 107(5) no
Co O3W H31 . . 126(7) no
Co O3W H32 . . 112(5) no
H31 O3W H32 . . 96(7) no
Co O4W H41 . . 129(4) no
Co O4W H42 . . 116(4) no
H41 O4W H42 . . 104(6) no
Co O5W H51 . . 123(5) no
Co O5W H52 . . 114(4) no
H51 O5W H52 . . 108(6) no
Co O6W H61 . . 118(5) no
Co O6W H62 . . 121(4) no
H61 O6W H62 . . 103(6) no

loop_
_geom_bond_atom_site_label_1
_geom_bond_atom_site_label_2
_geom_bond_site_symmetry_2
_geom_bond_distance
_geom_bond_publ_flag
Co O1W . 2.057(4) yes
Co O2W . 2.087(4) yes
Co O3W . 2.124(3) yes
Co O4W . 2.052(4) yes
Co O5W . 2.105(4) yes
Co O6W . 2.085(3) yes
S1 O1 . 1.451(3) yes
S1 O2 . 1.473(3) yes
S1 O3 . 1.467(3) yes
S1 O4 . 1.463(3) yes
S2 O5 . 1.449(3) yes
S2 O6 . 1.472(3) yes
S2 O7 . 1.458(3) yes
S2 O8 . 1.463(3) yes
N1 C3 . 1.486(5) yes
N1 C4 . 1.481(6) yes
N2 C1 . 1.477(6) yes
N2 C2 . 1.472(6) yes
C1 C2 3_675 1.494(6) yes
C2 C1 3_675 1.494(6) no
C3 C4 3_676 1.509(6) yes
C4 C3 3_676 1.509(6) no
N1 H1A . 0.9000 no
N1 H1B . 0.9000 no
N2 H2A . 0.9000 no
N2 H2B . 0.9000 no
C1 H1C . 0.9700 no
C1 H1D . 0.9700 no
C2 H2C . 0.9700 no
C2 H2D . 0.9700 no
C3 H3A . 0.9700 no
C3 H3B . 0.9700 no
C4 H4A . 0.9700 no
C4 H4B . 0.9700 no
O1W H11 . 0.83(6) no
O1W H12 . 0.73(5) no
O2W H21 . 0.81(6) no
O2W H22 . 0.83(5) no
O3W H31 . 0.88(6) no
O3W H32 . 0.70(6) no
O4W H41 . 0.76(6) no
O4W H42 . 0.77(6) no
O5W H51 . 0.79(6) no
O5W H52 . 0.77(6) no
O6W H61 . 0.69(6) no
O6W H62 . 0.81(6) no

loop_
_geom_hbond_atom_site_label_D
_geom_hbond_atom_site_label_H
_geom_hbond_atom_site_label_A
_geom_hbond_site_symmetry_A
_geom_hbond_distance_DH
_geom_hbond_distance_HA
_geom_hbond_distance_DA
_geom_hbond_angle_DHA
_geom_hbond_publ_flag
N1 H1A O2 2_655 0.90 1.89 2.768(5) 163 yes
N1 H1B O6 . 0.90 2.53 3.239(5) 136 yes
N1 H1B O7 . 0.90 1.92 2.741(5) 151 yes
N2 H2A O2 2_655 0.90 1.84 2.733(4) 171 yes
N2 H2B O8 2 0.90 1.83 2.720(5) 170 yes
O1W H11 O1 3_665 0.83(6) 1.87(7) 2.698(5) 169(6) yes
O1W H12 O8 2_545 0.73(5) 2.01(5) 2.716(5) 166(6) yes
O2W H21 O4 . 0.81(6) 1.95(7) 2.742(5) 164(6) yes
O2W H22 O7 3_666 0.83(5) 1.87(6) 2.689(5) 168(5) yes
O3W H31 O3 2_655 0.88(8) 1.94(9) 2.808(5) 171(7) yes
O3W H32 O5 3_666 0.70(6) 2.41(6) 3.049(6) 152(6) yes
O4W H41 O4 2_655 0.76(6) 1.95(6) 2.715(5) 176(6) yes
O4W H42 O1 . 0.77(6) 1.95(6) 2.710(5) 174(6) yes
O5W H51 O3 3_665 0.79(6) 2.11(6) 2.888(5) 173(7) yes
O5W H52 O6 . 0.77(6) 1.96(6) 2.726(5) 172(6) yes
O6W H61 O6 2_545 0.69(6) 2.08(6) 2.760(5) 170(6) yes
O6W H62 O5 . 0.81(6) 1.91(6) 2.719(5) 174(5) yes
